data_7130362
loop_
_publ_author_name
'Pournara, Anastasia D.'
'Rizogianni, Sofia'
'Evangelou, Dimitrios A.'
'Andreou, Evangelos K.'
'Armatas, Gerasimos S.'
'Manos, Manolis J.'

_publ_section_title
;
 Zr<sup>4+</sup>-terephthalate MOFs with 6-connected structures, highly
 efficient As(III/V) sorption and superhydrophobic properties.
;
_journal_name_full 'Chemical communications (Cambridge, England)'
_journal_paper_doi 10.1039/d2cc03090j
_journal_year 2022
_chemical_compound_source 'see text'
_chemical_formula_moiety 'C14.70 H17.40 N O10.67 Zr2, 1.52(C3 H7 N O)'
_chemical_formula_sum 'C19.26 H28.04 N2.52 O12.19 Zr2'
_chemical_formula_weight 672.31
_space_group_IT_number 146
_space_group_name_Hall 'R 3'
_space_group_name_H-M_alt 'R 3 :H'
_symmetry_cell_setting trigonal
_symmetry_Int_Tables_number 146
_symmetry_space_group_name_Hall 'R 3'
_symmetry_space_group_name_H-M 'R 3 :H'
_audit_update_record
;
2022-05-31 deposited with the CCDC.	2022-07-14 downloaded from the CCDC.
;
_cell_angle_alpha 90
_cell_angle_beta 90
_cell_angle_gamma 120
_cell_formula_units_Z 9
_cell_length_a 14.60(3)
_cell_length_b 14.60(3)
_cell_length_c 35.81(7)
_cell_volume 6611(2)
_computing_cell_refinement 'TOPAS V.6, BRUKER'
_computing_publication_material 'PLATON (Spek, 2003)'
_computing_structure_refinement 'TOPAS V.6, BRUKER'
_diffrn_ambient_temperature 298
_diffrn_measurement_device_type 'BRUKER D2 PHASER'
_diffrn_radiation_probe x-ray
_diffrn_radiation_type CuK\a
_diffrn_radiation_wavelength 1.54184
_exptl_absorpt_coefficient_mu 6.329
_exptl_crystal_density_diffrn 1.520
_exptl_crystal_density_method 'Not Measured'
_exptl_crystal_F_000 3048.6
_cod_data_source_file d2cc03090j3.cif
_cod_data_source_block HEPTMOF
_cod_original_cell_volume 6611(30)
_cod_original_sg_symbol_H-M 'R 3'
_cod_database_code 7130362

loop_
_space_group_symop_id
_space_group_symop_operation_xyz
1 x,y,z
2 -y,x-y,z
3 -x+y,-x,z
4 1/3+x,2/3+y,2/3+z
5 1/3-y,2/3+x-y,2/3+z
6 1/3-x+y,2/3-x,2/3+z
7 2/3+x,1/3+y,1/3+z
8 2/3-y,1/3+x-y,1/3+z
9 2/3-x+y,1/3-x,1/3+z

loop_
_atom_site_label
_atom_site_type_symbol
_atom_site_thermal_displace_type
_atom_site_fract_x
_atom_site_fract_y
_atom_site_fract_z
_atom_site_occupancy
_atom_site_U_iso_or_equiv
_atom_site_calc_flag
_atom_site_refinement_flags
_atom_site_disorder_assembly
_atom_site_disorder_group
Zr18 Zr Uiso 0.08090 0.16160 0.04010 1.000 0.0500 . . . .
Zr19 Zr Uiso 0.58577 0.41413 0.29323 1.000 0.0500 . . . .
O1 O Uiso 0.18110 0.16970 0.09020 1.000 0.0500 . . . .
O3 O Uiso 0.05280 0.29790 0.02610 1.000 0.0500 . . . .
O6 O Uiso 0.49100 0.32460 0.24590 1.000 0.0500 . . . .
O9 O Uiso 0.61387 0.57843 0.30723 1.000 0.0500 . . . .
O10 O Uiso 0.49100 0.16640 0.24590 1.000 0.0500 . . . .
O13 O Uiso 0.43317 0.38623 0.30723 1.000 0.0500 . . . .
O14 O Uiso 0.18110 0.01140 0.09020 1.000 0.0500 . . . .
O17 O Uiso 0.23350 0.28640 0.02610 1.000 0.0500 . . . .
O20 O Uiso 0.16150 0.08080 0.02000 1.000 0.0500 . . . .
O23 O Uiso 0.08080 0.16150 -0.02000 1.000 0.0500 . . . .
O96 O Uiso 0.00000 0.00000 0.06030 1.000 0.0500 . . . .
O97 O Uiso 0.66667 0.33333 0.27303 1.000 0.0500 . . . .
N4 N Uiso 0.27330 0.30540 0.13530 1.000 0.0500 . . . .
C2 C Uiso 0.30550 0.23740 0.15190 1.000 0.0500 . . . .
C7 C Uiso 0.36660 0.26800 0.18430 1.000 0.0500 . . . .
C11 C Uiso 0.36660 0.09860 0.18430 1.000 0.0500 . . . .
C15 C Uiso 0.30550 0.06800 0.15190 1.000 0.0500 . . . .
C21 C Uiso 0.20670 0.10330 0.10360 1.000 0.0500 . . . .
C22 C Uiso 0.27630 0.13820 0.13810 1.000 0.0500 . . . .
C24 C Uiso 0.46540 0.23270 0.23260 1.000 0.0500 . . . .
C25 C Uiso 0.39580 0.19780 0.19800 1.000 0.0500 . . . .
C26 C Uiso 0.27360 0.33830 0.09710 0.950 0.0500 . . . .
C29 C Uiso -0.03410 0.52970 0.10970 0.950 0.0500 . . . .
C32 C Uiso -0.01590 0.43520 0.10950 0.950 0.0500 . . . .
C35 C Uiso 0.08530 0.46650 0.08740 0.950 0.0500 . . . .
C38 C Uiso 0.14710 0.43100 0.11200 0.950 0.0500 . . . .
C41 C Uiso 0.17520 0.35020 0.09720 0.950 0.0500 . . . .
O51 O Uiso 0.32637 0.53633 0.27223 0.380 0.0500 . . . .
C80 C Uiso -0.14050 0.52160 0.10040 1.000 0.0500 . . . .
N44 N Uiso 0.35447 0.54403 0.20923 0.380 0.0500 . . . .
C45 C Uiso 0.38257 0.58303 0.24623 0.380 0.0500 . . . .
C47 C Uiso 0.25337 0.45273 0.20033 0.380 0.0500 . . . .
C52 C Uiso 0.42927 0.59693 0.17993 0.380 0.0500 . . . .
O63 O Uiso 0.09867 0.09053 0.22733 0.380 0.0500 . . . .
N56 N Uiso 0.21717 0.16483 0.27493 0.380 0.0500 . . . .
C57 C Uiso 0.12037 0.08603 0.25943 0.380 0.0500 . . . .
C59 C Uiso 0.28937 0.25873 0.25413 0.380 0.0500 . . . .
C64 C Uiso 0.24377 0.14993 0.31203 0.380 0.0500 . . . .
O75 O Uiso 0.54340 0.21590 0.09660 0.380 0.0500 . . . .
N68 N Uiso 0.49530 0.17490 0.03550 0.380 0.0500 . . . .
C69 C Uiso 0.57070 0.22300 0.06450 0.380 0.0500 . . . .
C71 C Uiso 0.38290 0.12410 0.04240 0.380 0.0500 . . . .
C76 C Uiso 0.53250 0.17660 -0.00170 0.380 0.0500 . . . .
O91 O Uiso 0.27607 0.33343 0.35993 0.380 0.0500 . . . .
N84 N Uiso 0.13807 0.25473 0.31943 0.380 0.0500 . . . .
C85 C Uiso 0.23937 0.33653 0.33023 0.380 0.0500 . . . .
C87 C Uiso 0.07057 0.16983 0.34463 0.380 0.0500 . . . .
C92 C Uiso 0.10267 0.25683 0.28223 0.380 0.0500 . . . .
H8 H Uiso 0.38670 0.33190 0.19610 1.000 0.0600 . . . .
H12 H Uiso 0.38670 0.05480 0.19610 1.000 0.0600 . . . .
H16 H Uiso 0.28540 0.00400 0.14020 1.000 0.0600 . . . .
H27 H Uiso 0.33750 0.40530 0.09150 0.950 0.0500 . . . .
H28 H Uiso 0.26680 0.28470 0.07920 0.950 0.0500 . . . .
H30 H Uiso -0.01610 0.55920 0.13500 0.950 0.0500 . . . .
H31 H Uiso 0.01650 0.58030 0.09170 0.950 0.0500 . . . .
H33 H Uiso -0.00820 0.41700 0.13530 0.950 0.0500 . . . .
H34 H Uiso -0.07570 0.37460 0.09760 0.950 0.0500 . . . .
H36 H Uiso 0.06890 0.43040 0.06310 0.950 0.0500 . . . .
H37 H Uiso 0.12530 0.54280 0.08340 0.950 0.0500 . . . .
H39 H Uiso 0.21380 0.49450 0.11830 0.950 0.0500 . . . .
H40 H Uiso 0.10570 0.40110 0.13480 0.950 0.0500 . . . .
H42 H Uiso 0.15890 0.34740 0.07040 0.950 0.0500 . . . .
H43 H Uiso 0.12250 0.28490 0.10930 0.950 0.0500 . . . .
H81 H Uiso -0.16070 0.49610 0.07500 1.000 0.0500 . . . .
H82 H Uiso -0.13400 0.59050 0.10260 1.000 0.0500 . . . .
H83 H Uiso -0.19380 0.47310 0.11760 1.000 0.0500 . . . .
H46 H Uiso 0.44527 0.64553 0.25043 0.380 0.0500 . . . .
H48 H Uiso 0.23167 0.40233 0.22063 0.380 0.0500 . . . .
H49 H Uiso 0.25957 0.42043 0.17753 0.380 0.0500 . . . .
H50 H Uiso 0.20137 0.47443 0.19683 0.380 0.0500 . . . .
H53 H Uiso 0.46807 0.67193 0.18503 0.380 0.0500 . . . .
H54 H Uiso 0.39257 0.58443 0.15623 0.380 0.0500 . . . .
H55 H Uiso 0.47777 0.57023 0.17863 0.380 0.0500 . . . .
H58 H Uiso 0.07317 0.03023 0.27433 0.380 0.0500 . . . .
H60 H Uiso 0.28767 0.24123 0.22793 0.380 0.0500 . . . .
H61 H Uiso 0.36017 0.28613 0.26373 0.380 0.0500 . . . .
H62 H Uiso 0.26847 0.31153 0.25693 0.380 0.0500 . . . .
H65 H Uiso 0.18037 0.11483 0.32713 0.380 0.0500 . . . .
H66 H Uiso 0.29197 0.21783 0.32303 0.380 0.0500 . . . .
H67 H Uiso 0.27707 0.10713 0.31113 0.380 0.0500 . . . .
H70 H Uiso 0.64200 0.26040 0.05860 0.380 0.0500 . . . .
H72 H Uiso 0.36720 0.09020 0.06670 0.380 0.0500 . . . .
H73 H Uiso 0.34560 0.07180 0.02320 0.380 0.0500 . . . .
H74 H Uiso 0.36090 0.17640 0.04190 0.380 0.0500 . . . .
H77 H Uiso 0.59760 0.24220 -0.00580 0.380 0.0500 . . . .
H78 H Uiso 0.48010 0.17060 -0.01960 0.380 0.0500 . . . .
H79 H Uiso 0.54500 0.11810 -0.00490 0.380 0.0500 . . . .
H86 H Uiso 0.27757 0.39303 0.31413 0.380 0.0500 . . . .
H88 H Uiso 0.11317 0.15173 0.36023 0.380 0.0500 . . . .
H89 H Uiso 0.02207 0.10883 0.33013 0.380 0.0500 . . . .
H90 H Uiso 0.03137 0.19213 0.36033 0.380 0.0500 . . . .
H93 H Uiso 0.12857 0.32923 0.27463 0.380 0.0500 . . . .
H94 H Uiso 0.02647 0.21863 0.28183 0.380 0.0500 . . . .
H95 H Uiso 0.12917 0.22413 0.26513 0.380 0.0500 . . . .

loop_
_atom_type_symbol
_atom_type_description
_atom_type_scat_dispersion_real
_atom_type_scat_dispersion_imag
_atom_type_scat_source
C C 0.0033 0.0016 ' International Tables Vol C Tables 4.2.6.8 and 6.1.1.4'
H H 0.0000 0.0000 ' International Tables Vol C Tables 4.2.6.8 and 6.1.1.4'
N N 0.0061 0.0033 ' International Tables Vol C Tables 4.2.6.8 and 6.1.1.4'
O O 0.0106 0.0060 ' International Tables Vol C Tables 4.2.6.8 and 6.1.1.4'
Zr Zr -2.9673 0.5597 ' International Tables Vol C Tables 4.2.6.8 and 6.1.1.4'

loop_
_geom_angle_atom_site_label_1
_geom_angle_atom_site_label_2
_geom_angle_atom_site_label_3
_geom_angle
_geom_angle_site_symmetry_1
_geom_angle_site_symmetry_2
_geom_angle_site_symmetry_3
_geom_angle_publ_flag
O1 Zr18 O3 121.24(5) . . . yes
O1 Zr18 O17 76.69(12) . . . yes
O1 Zr18 O20 77.31(11) . . . yes
O1 Zr18 O23 141.91(8) . . . yes
O1 Zr18 O96 77.30(7) . . . yes
O1 Zr18 O14 76.05(16) . . 2_555 yes
O1 Zr18 O20 141.74(4) . . 2_555 yes
O3 Zr18 O17 76.57(15) . . . yes
O3 Zr18 O20 141.91(7) . . . yes
O3 Zr18 O23 77.31(3) . . . yes
O3 Zr18 O96 141.78(11) . . . yes
O3 Zr18 O14 76.05(8) . . 2_555 yes
O3 Zr18 O20 77.31(11) . . 2_555 yes
O17 Zr18 O20 76.42(17) . . . yes
O17 Zr18 O23 76.33(3) . . . yes
O17 Zr18 O96 141.50(4) . . . yes
O14 Zr18 O17 122.45(9) 2_555 . . yes
O17 Zr18 O20 141.42(8) . . 2_555 yes
O20 Zr18 O23 70.57(4) . . . yes
O20 Zr18 O96 70.52(14) . . . yes
O14 Zr18 O20 141.80(4) 2_555 . . yes
O20 Zr18 O20 109.48(14) . . 2_555 yes
O23 Zr18 O96 109.46(5) . . . yes
O14 Zr18 O23 141.81(8) 2_555 . . yes
O20 Zr18 O23 70.57(5) 2_555 . . yes
O14 Zr18 O96 77.26(9) 2_555 . . yes
O20 Zr18 O96 70.45(4) 2_555 . . yes
O14 Zr18 O20 77.22(13) 2_555 . 2_555 yes
O6 Zr19 O9 122.16(5) . . . yes
O6 Zr19 O13 77.04(10) . . . yes
O6 Zr19 O97 76.58(13) . . . yes
O6 Zr19 O10 76.87(14) . . 3_665 yes
O6 Zr19 O23 141.42(1) . . 7_555 yes
O6 Zr19 O20 141.53(7) . . 8_555 yes
O6 Zr19 O23 76.55(11) . . 8_555 yes
O9 Zr19 O13 76.61(1) . . . yes
O9 Zr19 O97 141.80(7) . . . yes
O9 Zr19 O10 76.45(10) . . 3_665 yes
O9 Zr19 O23 77.34(6) . . 7_555 yes
O9 Zr19 O20 77.34(4) . . 8_555 yes
O9 Zr19 O23 141.93(10) . . 8_555 yes
O13 Zr19 O97 141.45(7) . . . yes
O10 Zr19 O13 123.37(5) 3_665 . . yes
O13 Zr19 O23 141.45(10) . . 7_555 yes
O13 Zr19 O20 76.34(4) . . 8_555 yes
O13 Zr19 O23 76.40(6) . . 8_555 yes
O10 Zr19 O97 76.56(13) 3_665 . . yes
O23 Zr19 O97 70.43(14) 7_555 . . yes
O20 Zr19 O97 109.42(4) 8_555 . . yes
O23 Zr19 O97 70.48(14) 8_555 . . yes
O10 Zr19 O23 76.51(11) 3_665 . 7_555 yes
O10 Zr19 O20 141.50(7) 3_665 . 8_555 yes
O10 Zr19 O23 141.46(1) 3_665 . 8_555 yes
O20 Zr19 O23 70.57(5) 8_555 . 7_555 yes
O23 Zr19 O23 109.44(4) 7_555 . 8_555 yes
O20 Zr19 O23 70.55(5) 8_555 . 8_555 yes
Zr18 O1 C21 132.18(6) . . . yes
Zr19 O6 C24 133.01(3) . . . yes
Zr19 O10 C24 133.02(6) 2_655 . . yes
Zr18 O14 C21 132.24(3) 3_555 . . yes
Zr18 O20 Zr18 109.58(14) . . 3_555 yes
Zr18 O20 Zr19 109.46(4) . . 6_554 yes
Zr18 O20 Zr19 109.43(5) 3_555 . 6_554 yes
Zr18 O23 Zr19 109.43(5) . . 4_444 yes
Zr18 O23 Zr19 109.42(4) . . 6_554 yes
Zr19 O23 Zr19 109.64(14) 4_444 . 6_554 yes
Zr18 O96 Zr18 109.45(4) . . 2_555 yes
Zr18 O96 Zr18 109.45(14) . . 3_555 yes
Zr18 O96 Zr18 109.45(14) 2_555 . 3_555 yes
Zr19 O97 Zr19 109.46(14) . . 2_655 yes
Zr19 O97 Zr19 109.46(14) . . 3_665 yes
Zr19 O97 Zr19 109.46(4) 2_655 . 3_665 yes
C2 N4 C26 132.69(2) . . . yes
N4 C2 C7 120.37(10) . . . yes
N4 C2 C22 123.07(12) . . . yes
C7 C2 C22 116.53(4) . . . no
C2 C7 C25 116.30(9) . . . no
C15 C11 C25 116.42(4) . . . no
C11 C15 C22 116.41(9) . . . no
O1 C21 O14 126.79(12) . . . yes
O1 C21 C22 116.53(10) . . . yes
O14 C21 C22 116.67(4) . . . yes
C2 C22 C15 126.98(12) . . . no
C2 C22 C21 116.59(4) . . . no
C15 C22 C21 116.42(10) . . . no
O6 C24 O10 127.00(12) . . . yes
O6 C24 C25 116.55(4) . . . yes
O10 C24 C25 116.44(10) . . . yes
C7 C25 C11 127.19(11) . . . no
C7 C25 C24 116.31(10) . . . no
C11 C25 C24 116.48(4) . . . no
N4 C26 C41 100.83(3) . . . yes
C32 C29 C80 123.72(4) . . . no
C29 C32 C35 108.07(8) . . . no
C32 C35 C38 104.28(14) . . . no
C35 C38 C41 119.73(10) . . . no
C26 C41 C38 136.01(2) . . . no
C2 C7 H8 122.00 . . . no
C25 C7 H8 122.00 . . . no
C15 C11 H12 122.00 . . . no
C25 C11 H12 122.00 . . . no
C11 C15 H16 122.00 . . . no
C22 C15 H16 122.00 . . . no
N4 C26 H27 112.00 . . . no
N4 C26 H28 112.00 . . . no
C41 C26 H27 112.00 . . . no
C41 C26 H28 112.00 . . . no
H27 C26 H28 109.00 . . . no
C32 C29 H30 106.00 . . . no
C32 C29 H31 106.00 . . . no
C80 C29 H30 106.00 . . . no
C80 C29 H31 106.00 . . . no
H30 C29 H31 110.00 . . . no
C29 C32 H33 110.00 . . . no
C29 C32 H34 110.00 . . . no
C35 C32 H33 110.00 . . . no
C35 C32 H34 110.00 . . . no
H33 C32 H34 110.00 . . . no
C32 C35 H36 111.00 . . . no
C32 C35 H37 111.00 . . . no
C38 C35 H36 111.00 . . . no
C38 C35 H37 111.00 . . . no
H36 C35 H37 109.00 . . . no
C35 C38 H39 107.00 . . . no
C35 C38 H40 107.00 . . . no
C41 C38 H39 107.00 . . . no
C41 C38 H40 107.00 . . . no
H39 C38 H40 109.00 . . . no
C26 C41 H42 102.00 . . . no
C26 C41 H43 102.00 . . . no
C38 C41 H42 103.00 . . . no
C38 C41 H43 102.00 . . . no
H42 C41 H43 110.00 . . . no
C45 N44 C52 118.59(11) . . . yes
C47 N44 C52 119.21(10) . . . yes
C45 N44 C47 122.20(2) . . . yes
C29 C80 H83 109.00 . . . no
H81 C80 H83 110.00 . . . no
H82 C80 H83 110.00 . . . no
H81 C80 H82 109.00 . . . no
C29 C80 H81 110.00 . . . no
C29 C80 H82 109.00 . . . no
O51 C45 N44 121.13(11) . . . yes
O51 C45 H46 119.00 . . . no
N44 C45 H46 119.00 . . . no
N44 C47 H48 109.00 . . . no
N44 C47 H49 109.00 . . . no
N44 C47 H50 109.00 . . . no
H48 C47 H49 110.00 . . . no
H48 C47 H50 110.00 . . . no
H49 C47 H50 109.00 . . . no
N44 C52 H53 109.00 . . . no
N44 C52 H54 110.00 . . . no
N44 C52 H55 109.00 . . . no
H53 C52 H54 110.00 . . . no
H53 C52 H55 110.00 . . . no
H54 C52 H55 109.00 . . . no
C57 N56 C59 121.72(10) . . . yes
C57 N56 C64 118.50(7) . . . yes
C59 N56 C64 119.78(8) . . . yes
O63 C57 N56 120.91(5) . . . yes
O63 C57 H58 120.00 . . . no
N56 C57 H58 119.00 . . . no
N56 C59 H60 110.00 . . . no
N56 C59 H61 109.00 . . . no
N56 C59 H62 109.00 . . . no
H60 C59 H61 110.00 . . . no
H60 C59 H62 110.00 . . . no
H61 C59 H62 109.00 . . . no
N56 C64 H65 110.00 . . . no
N56 C64 H66 110.00 . . . no
N56 C64 H67 109.00 . . . no
H65 C64 H66 109.00 . . . no
H65 C64 H67 109.00 . . . no
H66 C64 H67 109.00 . . . no
C69 N68 C71 122.03(10) . . . yes
C69 N68 C76 118.57(13) . . . yes
C71 N68 C76 119.40(3) . . . yes
O75 C69 N68 121.00(12) . . . yes
O75 C69 H70 120.00 . . . no
N68 C69 H70 119.00 . . . no
N68 C71 H72 109.00 . . . no
N68 C71 H73 109.00 . . . no
N68 C71 H74 109.00 . . . no
H72 C71 H73 110.00 . . . no
H72 C71 H74 109.00 . . . no
H73 C71 H74 109.00 . . . no
N68 C76 H77 110.00 . . . no
N68 C76 H78 110.00 . . . no
N68 C76 H79 109.00 . . . no
H77 C76 H78 109.00 . . . no
H77 C76 H79 109.00 . . . no
H78 C76 H79 109.00 . . . no
C85 N84 C87 121.95(10) . . . yes
C85 N84 C92 118.17(5) . . . yes
C87 N84 C92 119.88(10) . . . yes
O91 C85 N84 120.55(7) . . . yes
O91 C85 H86 120.00 . . . no
N84 C85 H86 119.00 . . . no
N84 C87 H88 110.00 . . . no
N84 C87 H89 109.00 . . . no
N84 C87 H90 110.00 . . . no
H88 C87 H89 110.00 . . . no
H88 C87 H90 109.00 . . . no
H89 C87 H90 110.00 . . . no
N84 C92 H93 110.00 . . . no
N84 C92 H94 109.00 . . . no
N84 C92 H95 110.00 . . . no
H93 C92 H94 110.00 . . . no
H93 C92 H95 109.00 . . . no
H94 C92 H95 110.00 . . . no

loop_
_geom_bond_atom_site_label_1
_geom_bond_atom_site_label_2
_geom_bond_distance
_geom_bond_site_symmetry_1
_geom_bond_site_symmetry_2
_geom_bond_publ_flag
Zr18 O1 2.280(5) . . yes
Zr18 O3 2.280(5) . . yes
Zr18 O17 2.116(4) . . yes
Zr18 O20 2.164(4) . . yes
Zr18 O23 2.152(4) . . yes
Zr18 O96 2.168(4) . . yes
Zr18 O14 2.282(5) . 2_555 yes
Zr18 O20 2.168(4) . 2_555 yes
Zr19 O6 2.165(4) . . yes
Zr19 O9 2.278(5) . . yes
Zr19 O13 2.115(4) . . yes
Zr19 O97 2.169(4) . . yes
Zr19 O10 2.166(4) . 3_665 yes
Zr19 O23 2.168(4) . 7_555 yes
Zr19 O20 2.152(4) . 8_555 yes
Zr19 O23 2.165(4) . 8_555 yes
O1 C21 1.293(3) . . yes
O6 C24 1.291(3) . . yes
O10 C24 1.291(3) . . yes
O14 C21 1.292(3) . . yes
N4 C2 1.424(3) . . yes
N4 C26 1.449(3) . . yes
C2 C7 1.394(3) . . no
C2 C22 1.381(3) . . no
C7 C25 1.382(3) . . no
C11 C15 1.394(3) . . no
C11 C25 1.379(3) . . no
C15 C22 1.383(3) . . no
C21 C22 1.517(3) . . no
C24 C25 1.520(3) . . no
C26 C41 1.531(3) . . no
C29 C32 1.530(3) . . no
C29 C80 1.534(3) . . no
C32 C35 1.531(3) . . no
C35 C38 1.525(3) . . no
C38 C41 1.525(3) . . no
O51 C45 1.202(2) . . yes
C7 H8 0.9300 . . no
C11 H12 0.9300 . . no
C15 H16 0.9300 . . no
C26 H28 0.9800 . . no
C26 H27 0.9800 . . no
C29 H31 0.9800 . . no
C29 H30 0.9800 . . no
C32 H33 0.9800 . . no
C32 H34 0.9800 . . no
C35 H36 0.9800 . . no
C35 H37 0.9800 . . no
C38 H40 0.9800 . . no
C38 H39 0.9800 . . no
C41 H42 0.9800 . . no
C41 H43 0.9800 . . no
N44 C45 1.419(3) . . yes
N44 C47 1.446(3) . . yes
N44 C52 1.431(3) . . yes
C80 H82 0.9700 . . no
C80 H83 0.9700 . . no
C80 H81 0.9700 . . no
O63 C57 1.203(2) . . yes
C45 H46 0.9300 . . no
C47 H49 0.9700 . . no
C47 H50 0.9700 . . no
C47 H48 0.9700 . . no
C52 H54 0.9700 . . no
C52 H55 0.9700 . . no
C52 H53 0.9700 . . no
N56 C57 1.415(3) . . yes
N56 C59 1.449(3) . . yes
N56 C64 1.431(3) . . yes
O75 C69 1.204(2) . . yes
C57 H58 0.9300 . . no
C59 H61 0.9700 . . no
C59 H62 0.9700 . . no
C59 H60 0.9700 . . no
C64 H66 0.9700 . . no
C64 H67 0.9700 . . no
C64 H65 0.9700 . . no
N68 C69 1.418(3) . . yes
N68 C71 1.445(3) . . yes
N68 C76 1.434(3) . . yes
O91 C85 1.202(2) . . yes
C69 H70 0.9300 . . no
C71 H73 0.9700 . . no
C71 H74 0.9700 . . no
C71 H72 0.9700 . . no
C76 H78 0.9700 . . no
C76 H79 0.9700 . . no
C76 H77 0.9700 . . no
N84 C85 1.413(3) . . yes
N84 C87 1.449(3) . . yes
N84 C92 1.435(3) . . yes
C85 H86 0.9300 . . no
C87 H88 0.9700 . . no
C87 H89 0.9700 . . no
C87 H90 0.9700 . . no
C92 H93 0.9700 . . no
C92 H94 0.9600 . . no
C92 H95 0.9700 . . no

loop_
_geom_hbond_atom_site_label_D
_geom_hbond_atom_site_label_H
_geom_hbond_atom_site_label_A
_geom_hbond_distance_DH
_geom_hbond_distance_HA
_geom_hbond_distance_DA
_geom_hbond_angle_DHA
_geom_hbond_site_symmetry_A
_geom_hbond_publ_flag
C7 H8 O6 0.9300 2.3800 2.711(6) 101.00 . yes
C11 H12 O10 0.9300 2.3800 2.711(6) 101.00 . yes
C15 H16 O14 0.9300 2.3900 2.713(6) 100.00 . yes
C26 H28 O1 0.9800 1.5600 2.149(4) 114.00 . yes
C26 H28 O17 0.9800 1.9700 2.634(5) 123.00 . yes
C29 H30 N4 0.9800 2.1800 2.696(6) 111.00 3_565 yes
C35 H36 O3 0.9800 2.2600 3.152(6) 151.00 . yes
C41 H42 O3 0.9800 2.0800 2.982(6) 152.00 . yes
C41 H42 O17 0.9800 2.3400 2.978(6) 122.00 . yes
C41 H43 O1 0.9800 2.3400 2.691(6) 100.00 . yes
C41 H43 O14 0.9800 1.9600 2.693(6) 130.00 2_555 yes
C80 H82 N4 0.9700 2.5300 3.055(6) 114.00 3_565 yes
C80 H83 O75 0.9700 2.1200 2.478(5) 100.00 2_555 yes
C80 H83 O75 0.9700 1.9900 2.405(5) 103.00 3_565 yes

loop_
_geom_torsion_atom_site_label_1
_geom_torsion_atom_site_label_2
_geom_torsion_atom_site_label_3
_geom_torsion_atom_site_label_4
_geom_torsion
_geom_torsion_site_symmetry_1
_geom_torsion_site_symmetry_2
_geom_torsion_site_symmetry_3
_geom_torsion_site_symmetry_4
_geom_torsion_publ_flag
O3 Zr18 O1 C21 179.23 . . . . no
O17 Zr18 O1 C21 -115.78 . . . . no
O20 Zr18 O1 C21 -36.97 . . . . no
O23 Zr18 O1 C21 -69.84 . . . . no
O96 Zr18 O1 C21 35.59 . . . . no
O14 Zr18 O1 C21 115.40 2_555 . . . no
O20 Zr18 O1 C21 68.49 2_555 . . . no
O14 Zr18 O20 Zr19 154.20 2_555 . . 6_554 no
O20 Zr18 O20 Zr19 60.18 2_555 . . 6_554 no
O14 Zr18 O20 Zr18 -80.89 . 3_555 . . no
O96 Zr18 O20 Zr18 -0.06 . 3_555 . . no
O1 Zr18 O20 Zr18 -34.27 3_555 3_555 . . no
O3 Zr18 O20 Zr18 -159.22 3_555 3_555 . . no
O17 Zr18 O20 Zr18 152.39 3_555 3_555 . . no
O20 Zr18 O20 Zr18 59.87 3_555 3_555 . . no
O23 Zr18 O20 Zr18 119.95 3_555 3_555 . . no
O14 Zr18 O20 Zr19 159.08 . 3_555 . 6_554 no
O1 Zr18 O96 Zr18 159.15 . . . 2_555 no
O3 Zr18 O96 Zr18 34.19 . . . 2_555 no
O20 Zr18 O14 C21 37.02 . 3_555 . . no
O96 Zr18 O14 C21 -35.50 . 3_555 . . no
O1 Zr18 O14 C21 -115.36 3_555 3_555 . . no
O3 Zr18 O14 C21 116.89 3_555 3_555 . . no
O17 Zr18 O14 C21 -179.31 3_555 3_555 . . no
O20 Zr18 O14 C21 -68.33 3_555 3_555 . . no
O23 Zr18 O14 C21 69.88 3_555 3_555 . . no
O1 Zr18 O20 Zr18 80.89 . . . 3_555 no
O3 Zr18 O20 Zr18 -154.05 . . . 3_555 no
O17 Zr18 O20 Zr18 160.03 . . . 3_555 no
O23 Zr18 O20 Zr18 -119.91 . . . 3_555 no
O96 Zr18 O20 Zr18 0.06 . . . 3_555 no
O14 Zr18 O20 Zr18 34.19 2_555 . . 3_555 no
O20 Zr18 O20 Zr18 -59.83 2_555 . . 3_555 no
O1 Zr18 O20 Zr19 -159.10 . . . 6_554 no
O3 Zr18 O20 Zr19 -34.04 . . . 6_554 no
O17 Zr18 O20 Zr19 -79.96 . . . 6_554 no
O23 Zr18 O20 Zr19 0.10 . . . 6_554 no
O96 Zr18 O20 Zr19 120.07 . . . 6_554 no
O23 Zr18 O96 Zr18 -59.95 . . . 2_555 no
O1 Zr18 O23 Zr19 154.20 . . . 4_444 no
O3 Zr18 O23 Zr19 -80.75 . . . 4_444 no
O17 Zr18 O23 Zr19 -159.78 . . . 4_444 no
O20 Zr18 O23 Zr19 120.04 . . . 4_444 no
O96 Zr18 O23 Zr19 60.02 . . . 4_444 no
O14 Zr18 O23 Zr19 -34.05 2_555 . . 4_444 no
O20 Zr18 O23 Zr19 0.08 2_555 . . 4_444 no
O1 Zr18 O23 Zr19 34.06 . . . 6_554 no
O3 Zr18 O23 Zr19 159.11 . . . 6_554 no
O17 Zr18 O23 Zr19 80.08 . . . 6_554 no
O20 Zr18 O23 Zr19 -0.10 . . . 6_554 no
O96 Zr18 O23 Zr19 -60.12 . . . 6_554 no
O17 Zr18 O96 Zr18 -152.33 . . . 2_555 no
O20 Zr18 O96 Zr18 -120.00 . . . 2_555 no
O14 Zr18 O96 Zr18 80.83 . 3_555 . . no
O20 Zr18 O96 Zr18 0.06 . 3_555 . . no
O1 Zr18 O96 Zr18 -80.90 . . . 3_555 no
O3 Zr18 O96 Zr18 154.13 . . . 3_555 no
O17 Zr18 O96 Zr18 -32.39 . . . 3_555 no
O20 Zr18 O96 Zr18 -0.06 . . . 3_555 no
O23 Zr18 O96 Zr18 59.99 . . . 3_555 no
O20 Zr18 O23 Zr19 -120.06 2_555 . . 6_554 no
O14 Zr18 O23 Zr19 -154.19 2_555 . . 6_554 no
O13 Zr19 O6 C24 -115.85 . . . . no
O9 Zr19 O10 C24 116.97 2_655 2_655 . . no
O23 Zr19 O20 Zr18 -120.02 3_555 6_554 . . no
O6 Zr19 O20 Zr18 32.67 6_554 6_554 . . no
O23 Zr19 O20 Zr18 -0.10 . 6_554 . . no
O9 Zr19 O6 C24 179.33 . . . . no
O20 Zr19 O23 Zr18 -0.08 2_555 4_444 . . no
O23 Zr19 O23 Zr18 -60.16 2_555 4_444 . . no
O97 Zr19 O6 C24 35.79 . . . . no
O10 Zr19 O6 C24 114.85 3_665 . . . no
O23 Zr19 O6 C24 67.44 7_555 . . . no
O20 Zr19 O6 C24 -68.63 8_555 . . . no
O23 Zr19 O6 C24 -36.98 8_555 . . . no
O97 Zr19 O10 C24 -35.74 . 2_655 . . no
O6 Zr19 O10 C24 -114.83 2_655 2_655 . . no
O9 Zr19 O23 Zr18 -34.03 6_554 6_554 . . no
O13 Zr19 O23 Zr18 -79.98 6_554 6_554 . . no
O20 Zr19 O23 Zr19 -119.91 . 6_554 . 4_444 no
O13 Zr19 O10 C24 -179.39 2_655 2_655 . . no
O23 Zr19 O10 C24 36.99 8_555 2_655 . . no
O9 Zr19 O20 Zr18 159.13 6_554 6_554 . . no
O13 Zr19 O20 Zr18 80.06 6_554 6_554 . . no
O23 Zr19 O20 Zr18 120.00 . 6_554 . 3_555 no
O6 Zr19 O23 Zr18 -152.84 4_444 4_444 . . no
O9 Zr19 O23 Zr18 80.77 4_444 4_444 . . no
O13 Zr19 O23 Zr18 32.29 4_444 4_444 . . no
O10 Zr19 O23 Zr18 159.64 6_554 4_444 . . no
O20 Zr19 O23 Zr18 0.10 . 6_554 . . no
O23 Zr19 O23 Zr18 60.19 3_555 6_554 . . no
O6 Zr19 O23 Zr18 -159.64 6_554 6_554 . . no
O6 Zr19 O97 Zr19 -80.31 . . . 2_655 no
O9 Zr19 O97 Zr19 154.12 . . . 2_655 no
O13 Zr19 O97 Zr19 -32.34 . . . 2_655 no
O6 Zr19 O97 Zr19 159.72 . . . 3_665 no
O9 Zr19 O97 Zr19 34.15 . . . 3_665 no
O13 Zr19 O97 Zr19 -152.31 . . . 3_665 no
O10 Zr19 O97 Zr19 80.27 . 2_655 . . no
Zr18 O1 C21 O14 1.59 . . . . no
Zr18 O1 C21 C22 179.97 . . . . no
Zr19 O6 C24 C25 -179.94 . . . . no
Zr19 O6 C24 O10 1.38 . . . . no
Zr19 O10 C24 O6 -1.42 2_655 . . . no
Zr19 O10 C24 C25 179.90 2_655 . . . no
Zr18 O14 C21 O1 -1.67 3_555 . . . no
Zr18 O14 C21 C22 179.96 3_555 . . . no
C2 N4 C26 C41 147.16 . . . . no
C26 N4 C2 C7 134.10 . . . . no
C26 N4 C2 C22 -48.03 . . . . no
N4 C2 C22 C21 0.04 . . . . no
C7 C2 C22 C15 -3.47 . . . . no
C7 C2 C22 C21 177.98 . . . . no
N4 C2 C22 C15 178.58 . . . . no
C22 C2 C7 C25 3.19 . . . . no
N4 C2 C7 C25 -178.80 . . . . no
C2 C7 C25 C24 178.07 . . . . no
C2 C7 C25 C11 -3.69 . . . . no
C15 C11 C25 C7 3.69 . . . . no
C15 C11 C25 C24 -178.07 . . . . no
C25 C11 C15 C22 -3.19 . . . . no
C11 C15 C22 C21 -177.98 . . . . no
C11 C15 C22 C2 3.47 . . . . no
O1 C21 C22 C15 -178.62 . . . . no
O14 C21 C22 C2 178.62 . . . . no
O1 C21 C22 C2 0.08 . . . . no
O14 C21 C22 C15 -0.09 . . . . no
O6 C24 C25 C7 -0.19 . . . . no
O10 C24 C25 C7 178.63 . . . . no
O10 C24 C25 C11 0.20 . . . . no
O6 C24 C25 C11 -178.62 . . . . no
N4 C26 C41 C38 76.07 . . . . no
C80 C29 C32 C35 131.85 . . . . no
C29 C32 C35 C38 132.82 . . . . no
C32 C35 C38 C41 119.89 . . . . no
C35 C38 C41 C26 135.28 . . . . no
